data_2105768
loop_
_publ_author_name
'Hau, Sam C. K.'
'Tam, Dennis Y. S.'
'Mak, Thomas C. W.'

_publ_section_title
;
 Organosilver(I) framework assembly with trifluoroacetate and
 enediyne-functionalized alicycles
;
_journal_coeditor_code BI5014
_journal_issue 1
_journal_name_full 'Acta Crystallographica Section B'
_journal_page_first 37
_journal_page_last 46
_journal_paper_doi 10.1107/S2052520614000171
_journal_volume 70
_journal_year 2014
_chemical_formula_moiety
;
 7(Ag +), (C13 H14 2-), 5(C2 F3 O2 -), 4(C2 H6 S O)
;
_chemical_formula_sum 'C31 H38 Ag7 F15 O14 S4'
_chemical_formula_weight 1802.94
_space_group_crystal_system triclinic
_space_group_IT_number 1
_space_group_name_Hall 'P 1'
_space_group_name_H-M_alt 'P 1'
_symmetry_space_group_name_Hall 'P 1'
_symmetry_space_group_name_H-M 'P 1'
_atom_sites_solution_hydrogens geom
_atom_sites_solution_primary direct
_atom_sites_solution_secondary difmap
_audit_creation_method SHELXL-2013
_cell_angle_alpha 110.194(2)
_cell_angle_beta 106.492(2)
_cell_angle_gamma 104.003(2)
_cell_formula_units_Z 2
_cell_length_a 13.4350(15)
_cell_length_b 13.8806(15)
_cell_length_c 16.3609(18)
_cell_measurement_temperature 173(2)
_cell_volume 2542.2(5)
_computing_cell_refinement 'SAINT (Bruker, 2003)'
_computing_data_collection 'APEX2 (Bruker, 2003)'
_computing_data_reduction SAINT
_computing_molecular_graphics 'DIAMOND (Brandenburg, 2009)'
_computing_publication_material SHELXL-2013
_computing_structure_refinement 'SHELXL-2013 (Sheldrick, 2008)'
_computing_structure_solution 'SHELXS-97 (Sheldrick, 2008)'
_diffrn_ambient_temperature 173(2)
_diffrn_measured_fraction_theta_full 0.990
_diffrn_measured_fraction_theta_max 0.990
_diffrn_measurement_device_type 'Bruker APEX-II CCD diffractometer'
_diffrn_measurement_method '\f and \w scan'
_diffrn_radiation_type MoK\a
_diffrn_radiation_wavelength 0.71073
_diffrn_reflns_av_R_equivalents 0.0753
_diffrn_reflns_limit_h_max 16
_diffrn_reflns_limit_h_min -15
_diffrn_reflns_limit_k_max 16
_diffrn_reflns_limit_k_min -16
_diffrn_reflns_limit_l_max 19
_diffrn_reflns_limit_l_min -19
_diffrn_reflns_number 31854
_diffrn_reflns_theta_full 25.242
_diffrn_reflns_theta_max 25.246
_diffrn_reflns_theta_min 1.449
_exptl_absorpt_coefficient_mu 2.915
_exptl_absorpt_correction_T_max 0.3885
_exptl_absorpt_correction_T_min 0.3235
_exptl_absorpt_correction_type multi-scan
_exptl_absorpt_process_details 'SADABS (Bruker, 2003)'
_exptl_crystal_colour yellow
_exptl_crystal_density_diffrn 2.355
_exptl_crystal_description block
_exptl_crystal_F_000 1728
_exptl_crystal_size_max 0.500
_exptl_crystal_size_mid 0.400
_exptl_crystal_size_min 0.400
_refine_diff_density_max 3.888
_refine_diff_density_min -1.655
_refine_ls_abs_structure_details
;
 Refined as an inversion twin.
;
_refine_ls_abs_structure_Flack 0.71(8)
_refine_ls_extinction_method none
_refine_ls_goodness_of_fit_ref 1.050
_refine_ls_hydrogen_treatment constr
_refine_ls_matrix_type full
_refine_ls_number_parameters 1276
_refine_ls_number_reflns 16780
_refine_ls_number_restraints 615
_refine_ls_restrained_S_all 1.043
_refine_ls_R_factor_all 0.0902
_refine_ls_R_factor_gt 0.0865
_refine_ls_shift/su_max 0.002
_refine_ls_shift/su_mean 0.000
_refine_ls_structure_factor_coef Fsqd
_refine_ls_weighting_details 'w=1/[\s^2^(Fo^2^)+(0.1443P)^2^+44.0080P] where P=(Fo^2^+2Fc^2^)/3'
_refine_ls_weighting_scheme calc
_refine_ls_wR_factor_gt 0.2315
_refine_ls_wR_factor_ref 0.2351
_reflns_number_gt 15708
_reflns_number_total 16780
_reflns_threshold_expression 'I > 2\s(I)'
_cod_data_source_file bi5014sup1.cif
_cod_data_source_block IV
_cod_database_code 2105768
_shelx_space_group_comment
;
The symmetry employed for this shelxl refinement is uniquely defined
by the following loop, which should always be used as a source of
symmetry information in preference to the above space-group names.
They are only intended as comments.
;
_shelx_estimated_absorpt_t_min 0.323
_shelx_estimated_absorpt_t_max 0.388

loop_
_space_group_symop_operation_xyz
'x, y, z'

loop_
_atom_site_type_symbol
_atom_site_label
_atom_site_fract_x
_atom_site_fract_y
_atom_site_fract_z
_atom_site_U_iso_or_equiv
_atom_site_adp_type
_atom_site_calc_flag
_atom_site_occupancy
Ag Ag1 -0.38356(18) -1.04880(17) -0.29993(16) 0.0296(5) Uani d 1
Ag Ag2 -0.39957(15) -0.95877(15) -0.43389(14) 0.0227(4) Uani d 1
Ag Ag3 -0.18377(17) -0.97454(18) -0.33388(18) 0.0345(5) Uani d 1
Ag Ag4 -0.2679(3) -0.8511(2) -0.11866(19) 0.0525(8) Uani d 1
Ag Ag5 0.01505(17) -0.74041(16) 0.06564(14) 0.0246(4) Uani d 1
Ag Ag6 0.09451(18) -0.73854(17) -0.09833(15) 0.0295(5) Uani d 1
Ag Ag7 0.17573(17) -0.53556(16) 0.09545(14) 0.0251(4) Uani d 1
Ag Ag8 -0.05579(19) -0.55442(18) 0.10487(15) 0.0308(5) Uani d 1
Ag Ag9 0.09364(17) -0.34284(16) 0.30561(15) 0.0267(4) Uani d 1
Ag Ag10 0.16204(17) -0.53232(16) 0.26833(14) 0.0243(4) Uani d 1
Ag Ag11 0.39091(17) -0.42528(19) 0.27721(16) 0.0332(5) Uani d 1
Ag Ag12 0.38647(17) -0.06238(17) 0.58175(15) 0.0270(5) Uani d 1
Ag Ag13 0.4225(2) -0.26637(17) 0.53787(16) 0.0313(5) Uani d 1
Ag Ag14 0.61891(17) -0.18002(17) 0.50427(15) 0.0272(5) Uani d 1
C C1 -0.282(2) -0.882(2) -0.2728(19) 0.023(5) Uani d 1
C C2 -0.213(2) -0.782(2) -0.2325(16) 0.017(5) Uani d 1
C C3 -0.135(2) -0.6717(19) -0.1801(17) 0.018(5) Uani d 1
C C4 -0.061(2) -0.652(2) -0.092(2) 0.023(5) Uani d 1
C C5 0.001(2) -0.636(2) -0.003(2) 0.026(5) Uani d 1
C C6 -0.134(2) -0.587(2) -0.212(2) 0.027(6) Uani d 1
C C7 -0.053(2) -0.470(2) -0.143(2) 0.030(6) Uani d 1
H H7A -0.0947 -0.4300 -0.1140 0.035 Uiso calc 1
H H7B 0.0041 -0.4740 -0.0918 0.035 Uiso calc 1
C C8 0.007(3) -0.404(3) -0.180(2) 0.042(7) Uani d 1
H H8A 0.0449 -0.3258 -0.1305 0.050 Uiso calc 1
H H8B -0.0485 -0.4058 -0.2361 0.050 Uiso calc 1
C C9 0.095(4) -0.447(4) -0.209(4) 0.071(12) Uani d 1
H H9A 0.1327 -0.3977 -0.2316 0.085 Uiso calc 1
H H9B 0.1533 -0.4371 -0.1499 0.085 Uiso calc 1
C C10 0.058(4) -0.566(4) -0.283(3) 0.058(10) Uani d 1
H H10A 0.0407 -0.6170 -0.2547 0.070 Uiso calc 1
H H10B 0.1194 -0.5747 -0.3027 0.070 Uiso calc 1
C C11 -0.050(4) -0.595(4) -0.373(3) 0.064(11) Uani d 1
H H11A -0.0561 -0.5247 -0.3713 0.077 Uiso calc 1
H H11B -0.0390 -0.6331 -0.4308 0.077 Uiso calc 1
C C12 -0.152(4) -0.662(4) -0.379(3) 0.064(11) Uani d 1
H H12A -0.1422 -0.7286 -0.3743 0.077 Uiso calc 1
H H12B -0.2095 -0.6876 -0.4434 0.077 Uiso calc 1
C C13 -0.202(3) -0.614(3) -0.307(3) 0.050(9) Uani d 1
H H13A -0.2115 -0.5467 -0.3095 0.060 Uiso calc 1
H H13B -0.2766 -0.6691 -0.3258 0.060 Uiso calc 1
C C14 0.224(2) -0.395(2) 0.2382(18) 0.021(5) Uani d 1
C C15 0.265(2) -0.292(2) 0.270(2) 0.025(5) Uani d 1
C C16 0.326(2) -0.1780(18) 0.3168(16) 0.014(4) Uani d 1
C C17 0.408(3) -0.143(2) 0.411(2) 0.032(6) Uani d 1
C C18 0.465(2) -0.146(2) 0.4811(19) 0.021(5) Uani d 1
C C19 0.316(3) -0.104(3) 0.280(2) 0.032(6) Uani d 1
C C20 0.373(3) 0.015(3) 0.331(2) 0.039(7) Uani d 1
H H20A 0.4403 0.0311 0.3864 0.046 Uiso calc 1
H H20B 0.3231 0.0450 0.3561 0.046 Uiso calc 1
C C21 0.413(3) 0.081(3) 0.279(3) 0.045(8) Uani d 1
H H21A 0.4552 0.1602 0.3257 0.053 Uiso calc 1
H H21B 0.3465 0.0763 0.2297 0.053 Uiso calc 1
C C22 0.490(4) 0.035(4) 0.232(4) 0.072(12) Uani d 1
H H22A 0.5093 0.0810 0.1999 0.086 Uiso calc 1
H H22B 0.5603 0.0549 0.2858 0.086 Uiso calc 1
C C23 0.464(5) -0.080(5) 0.164(4) 0.076(13) Uani d 1
H H23A 0.4721 -0.1258 0.1985 0.091 Uiso calc 1
H H23B 0.5174 -0.0804 0.1329 0.091 Uiso calc 1
C C24 0.347(4) -0.130(4) 0.090(3) 0.065(11) Uani d 1
H H24A 0.3501 -0.1700 0.0278 0.078 Uiso calc 1
H H24B 0.3255 -0.0673 0.0864 0.078 Uiso calc 1
C C25 0.246(4) -0.212(4) 0.096(3) 0.067(11) Uani d 1
H H25A 0.1786 -0.2436 0.0362 0.080 Uiso calc 1
H H25B 0.2665 -0.2738 0.1022 0.080 Uiso calc 1
C C26 0.221(3) -0.155(3) 0.177(2) 0.042(7) Uani d 1
H H26A 0.1547 -0.2086 0.1734 0.050 Uiso calc 1
H H26B 0.2004 -0.0946 0.1682 0.050 Uiso calc 1
S S1 0.0743(5) -0.9081(5) -0.3241(5) 0.0257(13) Uani d 1
O O21 0.0129(14) -0.8547(16) -0.2695(13) 0.027(4) Uani d 1
C C47 0.163(3) -0.801(3) -0.338(3) 0.040(7) Uani d 1
H H47A 0.1169 -0.7801 -0.3821 0.061 Uiso calc 1
H H47B 0.2138 -0.8279 -0.3641 0.061 Uiso calc 1
H H47C 0.2073 -0.7359 -0.2763 0.061 Uiso calc 1
C C48 0.172(3) -0.935(4) -0.243(3) 0.046(8) Uani d 1
H H48A 0.1316 -0.9935 -0.2309 0.069 Uiso calc 1
H H48B 0.2164 -0.8673 -0.1834 0.069 Uiso calc 1
H H48C 0.2226 -0.9592 -0.2715 0.069 Uiso calc 1
S S2 -0.2231(7) -0.8851(7) 0.0884(6) 0.0360(17) Uani d 1
O O22 -0.1846(19) -0.875(2) 0.0112(14) 0.038(5) Uani d 1
C C49 -0.337(3) -0.841(3) 0.076(3) 0.042(8) Uani d 1
H H49A -0.3099 -0.7610 0.0979 0.062 Uiso calc 1
H H49B -0.3763 -0.8609 0.1135 0.062 Uiso calc 1
H H49C -0.3895 -0.8784 0.0085 0.062 Uiso calc 1
C C50 -0.298(5) -1.030(4) 0.044(4) 0.073(13) Uani d 1
H H50A -0.2448 -1.0677 0.0466 0.110 Uiso calc 1
H H50B -0.3509 -1.0601 -0.0224 0.110 Uiso calc 1
H H50C -0.3388 -1.0422 0.0825 0.110 Uiso calc 1
S S3 -0.3680(7) -0.6334(7) -0.0477(6) 0.0367(17) Uani d 1
O O23 -0.2800(17) -0.6826(19) -0.0259(15) 0.036(5) Uani d 1
C C51 -0.507(3) -0.758(3) -0.130(2) 0.047(8) Uani d 1
H H51A -0.5314 -0.7945 -0.0940 0.070 Uiso calc 1
H H51B -0.4963 -0.8103 -0.1820 0.070 Uiso calc 1
H H51C -0.5641 -0.7320 -0.1572 0.070 Uiso calc 1
C C52 -0.341(2) -0.581(3) -0.126(2) 0.032(6) Uani d 1
H H52A -0.2707 -0.5159 -0.0910 0.048 Uiso calc 1
H H52B -0.4026 -0.5596 -0.1519 0.048 Uiso calc 1
H H52C -0.3350 -0.6380 -0.1774 0.048 Uiso calc 1
S S4 0.0300(7) -1.0024(6) -0.0916(5) 0.0335(15) Uani d 1
O O24 0.015(2) -0.8956(18) -0.0740(15) 0.040(5) Uani d 1
C C53 0.117(4) -0.989(4) 0.017(3) 0.061(11) Uani d 1
H H53A 0.1929 -0.9371 0.0368 0.092 Uiso calc 1
H H53B 0.1192 -1.0618 0.0094 0.092 Uiso calc 1
H H53C 0.0879 -0.9617 0.0649 0.092 Uiso calc 1
C C54 -0.094(3) -1.099(3) -0.107(3) 0.052(9) Uani d 1
H H54A -0.1544 -1.1168 -0.1669 0.078 Uiso calc 1
H H54B -0.1148 -1.0671 -0.0539 0.078 Uiso calc 1
H H54C -0.0825 -1.1665 -0.1091 0.078 Uiso calc 1
S S5 0.1171(5) -0.0987(5) 0.4906(4) 0.0219(12) Uani d 1
O O25 0.1783(16) -0.1792(15) 0.4562(13) 0.025(4) Uani d 1
C C55 0.109(3) -0.032(3) 0.417(3) 0.044(8) Uani d 1
H H55A 0.1842 0.0188 0.4334 0.066 Uiso calc 1
H H55B 0.0606 0.0098 0.4258 0.066 Uiso calc 1
H H55C 0.0777 -0.0875 0.3503 0.066 Uiso calc 1
C C56 -0.030(2) -0.181(2) 0.441(2) 0.026(6) Uani d 1
H H56A -0.0435 -0.2269 0.4741 0.039 Uiso calc 1
H H56B -0.0554 -0.2289 0.3733 0.039 Uiso calc 1
H H56C -0.0721 -0.1320 0.4496 0.039 Uiso calc 1
S S6 0.1621(6) -0.4651(6) 0.4917(5) 0.0286(14) Uani d 1
O O26 0.2445(18) -0.4207(17) 0.4514(14) 0.035(5) Uani d 1
C C57 0.172(4) -0.345(4) 0.586(3) 0.056(10) Uani d 1
H H57A 0.1363 -0.3030 0.5590 0.084 Uiso calc 1
H H57B 0.2514 -0.2990 0.6267 0.084 Uiso calc 1
H H57C 0.1346 -0.3677 0.6231 0.084 Uiso calc 1
C C58 0.232(3) -0.521(3) 0.561(2) 0.040(7) Uani d 1
H H58A 0.2337 -0.5898 0.5196 0.060 Uiso calc 1
H H58B 0.1919 -0.5353 0.6001 0.060 Uiso calc 1
H H58C 0.3087 -0.4673 0.6032 0.060 Uiso calc 1
S S7 0.5048(7) -0.4923(7) 0.4683(6) 0.0392(18) Uani d 1
O O27 0.4769(18) -0.4092(16) 0.4351(16) 0.035(5) Uani d 1
C C59 0.605(4) -0.530(4) 0.424(4) 0.067(12) Uani d 1
H H59A 0.6776 -0.4676 0.4594 0.100 Uiso calc 1
H H59B 0.5789 -0.5476 0.3563 0.100 Uiso calc 1
H H59C 0.6127 -0.5946 0.4323 0.100 Uiso calc 1
C C60 0.392(3) -0.617(3) 0.391(3) 0.056(10) Uani d 1
H H60A 0.3262 -0.6149 0.4046 0.084 Uiso calc 1
H H60B 0.4112 -0.6780 0.4001 0.084 Uiso calc 1
H H60C 0.3764 -0.6297 0.3253 0.084 Uiso calc 1
S S8 0.6568(8) -0.2760(7) 0.2900(7) 0.045(2) Uani d 1
O O28 0.569(2) -0.282(2) 0.3294(19) 0.053(7) Uani d 1
C C61 0.702(4) -0.394(4) 0.283(4) 0.067(12) Uani d 1
H H61A 0.7491 -0.3807 0.3466 0.101 Uiso calc 1
H H61B 0.7452 -0.4019 0.2429 0.101 Uiso calc 1
H H61C 0.6360 -0.4628 0.2542 0.101 Uiso calc 1
C C62 0.572(4) -0.327(4) 0.161(3) 0.067(12) Uani d 1
H H62A 0.5412 -0.2722 0.1522 0.100 Uiso calc 1
H H62B 0.5100 -0.3974 0.1379 0.100 Uiso calc 1
H H62C 0.6191 -0.3380 0.1259 0.100 Uiso calc 1
O O1 -0.3524(17) -1.1860(17) -0.2667(15) 0.032(4) Uiso d 1
O O2 -0.5322(18) -1.313(2) -0.3373(16) 0.041(6) Uani d 1
C C27 -0.437(2) -1.268(2) -0.2820(19) 0.024(5) Uani d 1
C C28 -0.4005(18) -1.3323(17) -0.2239(17) 0.042(8) Uani d 1
F F1 -0.4853(19) -1.4177(19) -0.243(2) 0.090(10) Uani d 1
F F2 -0.325(2) -1.368(3) -0.243(3) 0.110(12) Uani d 1
F F3 -0.359(3) -1.267(2) -0.1334(17) 0.141(16) Uani d 1
O O3 -0.482(2) -1.022(3) -0.1882(19) 0.070(11) Uani d 1
O O4 -0.6593(19) -1.077(2) -0.2961(17) 0.045(6) Uani d 1
C C29 -0.585(3) -1.063(2) -0.222(2) 0.031(6) Uani d 1
C C30 -0.6359(18) -1.0936(18) -0.1531(16) 0.042(8) Uani d 1
F F4 -0.594(3) -1.159(3) -0.128(3) 0.127(14) Uani d 1
F F5 -0.7440(17) -1.142(2) -0.1946(18) 0.089(9) Uani d 1
F F6 -0.608(2) -1.003(2) -0.0784(18) 0.112(13) Uani d 1
O O5 -0.4731(17) -0.8220(16) -0.4242(15) 0.030(4) Uani d 1
O O6 -0.6226(18) -0.8911(16) -0.3978(16) 0.033(5) Uani d 1
C C31 -0.560(2) -0.820(2) -0.4064(19) 0.022(5) Uani d 1
C C32 -0.5856(13) -0.7147(15) -0.3985(11) 0.029(6) Uani d 1
F F7 -0.5087(14) -0.6424(15) -0.4044(14) 0.050(5) Uani d 1
F F8 -0.6817(14) -0.7421(15) -0.4661(13) 0.058(6) Uani d 1
F F9 -0.5909(17) -0.6673(15) -0.3166(11) 0.053(5) Uani d 1
O O7 -0.3209(17) -0.9409(19) -0.5395(16) 0.035(5) Uani d 1
O O8 -0.203(3) -1.023(3) -0.4960(18) 0.066(9) Uani d 1
C C33 -0.243(3) -0.973(3) -0.541(2) 0.037(7) Uani d 1
C C34 -0.167(2) -0.934(2) -0.588(2) 0.081(14) Uani d 1
F F10 -0.206(3) -0.881(3) -0.632(3) 0.113(12) Uani d 1
F F11 -0.068(3) -0.867(3) -0.522(2) 0.137(15) Uani d 1
F F12 -0.155(3) -1.016(2) -0.648(2) 0.115(12) Uani d 1
O O9 -0.1194(18) -1.109(2) -0.326(2) 0.048(6) Uani d 1
O O10 -0.2549(18) -1.2516(16) -0.4568(15) 0.037(5) Uani d 1
C C35 -0.165(2) -1.206(2) -0.385(2) 0.029(6) Uani d 1
C C36 -0.1062(18) -1.2819(18) -0.3635(15) 0.040(7) Uani d 1
F F13 -0.008(2) -1.231(2) -0.2935(18) 0.109(12) Uani d 1
F F14 -0.097(2) -1.344(2) -0.4391(15) 0.090(10) Uani d 1
F F15 -0.171(3) -1.347(3) -0.342(3) 0.150(18) Uani d 1
O O11 -0.1077(19) -0.6042(17) 0.2100(14) 0.034(5) Uani d 1
O O12 -0.0333(19) -0.4442(18) 0.3394(15) 0.036(5) Uani d 1
C C37 -0.095(2) -0.545(3) 0.289(2) 0.031(6) Uani d 1
C C38 -0.1617(16) -0.6031(17) 0.3361(14) 0.046(8) Uani d 1
F F16 -0.2671(14) -0.625(2) 0.2905(16) 0.076(8) Uani d 1
F F17 -0.148(2) -0.6953(16) 0.3254(18) 0.076(8) Uani d 1
F F18 -0.133(2) -0.5418(18) 0.4256(12) 0.077(8) Uani d 1
O O13 -0.104(2) -0.4182(18) 0.0773(17) 0.049(7) Uani d 1
O O14 -0.025(2) -0.275(2) 0.2222(16) 0.046(6) Uani d 1
C C39 -0.080(3) -0.322(2) 0.137(2) 0.032(6) Uani d 1
C C40 -0.1383(19) -0.2506(19) 0.0960(16) 0.043(8) Uani d 1
F F19 -0.238(2) -0.313(2) 0.0287(17) 0.098(10) Uani d 1
F F20 -0.150(3) -0.173(2) 0.1616(17) 0.112(12) Uani d 1
F F21 -0.077(2) -0.204(3) 0.062(3) 0.129(14) Uani d 1
O O15 0.0417(19) -0.8175(15) 0.1631(15) 0.034(5) Uani d 1
O O16 0.124(2) -0.6664(17) 0.3067(16) 0.042(6) Uani d 1
C C41 0.077(2) -0.769(2) 0.250(2) 0.027(6) Uani d 1
C C42 0.0758(16) -0.8481(16) 0.2994(13) 0.036(7) Uani d 1
F F22 0.094(2) -0.7988(16) 0.3891(12) 0.066(7) Uani d 1
F F23 0.154(2) -0.887(2) 0.295(2) 0.096(10) Uani d 1
F F24 -0.0196(18) -0.9311(17) 0.2564(16) 0.087(9) Uani d 1
O O17 0.256(2) -0.634(2) -0.0957(19) 0.054(7) Uani d 1
O O18 0.2842(17) -0.4720(16) 0.0230(16) 0.035(5) Uani d 1
C C43 0.298(2) -0.536(3) -0.048(2) 0.028(6) Uani d 1
C C44 0.3802(17) -0.4695(16) -0.0800(13) 0.042(8) Uani d 1
F F25 0.4730(15) -0.4860(17) -0.0541(16) 0.067(7) Uani d 1
F F26 0.3384(18) -0.5054(19) -0.1719(11) 0.065(6) Uani d 1
F F27 0.4050(18) -0.3626(14) -0.0412(14) 0.057(6) Uani d 1
O O19 0.260(2) -0.6802(19) 0.098(2) 0.058(8) Uani d 1
O O20 0.4398(17) -0.5637(18) 0.1967(18) 0.045(6) Uani d 1
C C45 0.3612(19) -0.651(2) 0.1285(16) 0.015(5) Uani d 1
C C46 0.4076(16) -0.7424(17) 0.0827(13) 0.038(7) Uani d 1
F F28 0.3365(19) -0.811(2) -0.0039(13) 0.083(8) Uani d 1
F F29 0.5039(17) -0.6974(19) 0.0825(18) 0.076(8) Uani d 1
F F30 0.419(2) -0.799(2) 0.1321(18) 0.088(9) Uani d 1

loop_
_atom_site_aniso_label
_atom_site_aniso_U_11
_atom_site_aniso_U_22
_atom_site_aniso_U_33
_atom_site_aniso_U_12
_atom_site_aniso_U_13
_atom_site_aniso_U_23
Ag1 0.0300(11) 0.0247(10) 0.0363(12) 0.0064(8) 0.0131(9) 0.0187(9)
Ag2 0.0189(9) 0.0216(9) 0.0258(10) 0.0066(7) 0.0066(8) 0.0112(8)
Ag3 0.0202(10) 0.0273(11) 0.0533(14) 0.0117(8) 0.0162(10) 0.0120(10)
Ag4 0.091(2) 0.0387(14) 0.0287(13) 0.0187(14) 0.0292(14) 0.0160(11)
Ag5 0.0298(10) 0.0211(9) 0.0224(10) 0.0092(8) 0.0074(8) 0.0119(8)
Ag6 0.0313(11) 0.0231(10) 0.0303(11) 0.0076(8) 0.0185(9) 0.0049(8)
Ag7 0.0241(10) 0.0245(10) 0.0189(9) 0.0048(8) 0.0071(8) 0.0055(8)
Ag8 0.0409(12) 0.0333(11) 0.0285(11) 0.0216(10) 0.0209(10) 0.0143(9)
Ag9 0.0278(10) 0.0244(10) 0.0326(11) 0.0136(8) 0.0163(9) 0.0119(9)
Ag10 0.0324(10) 0.0224(9) 0.0251(10) 0.0119(8) 0.0148(8) 0.0148(8)
Ag11 0.0222(10) 0.0391(12) 0.0306(12) 0.0126(9) 0.0078(9) 0.0087(10)
Ag12 0.0281(10) 0.0260(10) 0.0357(11) 0.0143(8) 0.0186(9) 0.0159(9)
Ag13 0.0459(13) 0.0202(10) 0.0365(12) 0.0137(9) 0.0236(10) 0.0156(9)
Ag14 0.0234(10) 0.0293(11) 0.0245(10) 0.0130(8) 0.0062(8) 0.0079(8)
C1 0.026(10) 0.019(9) 0.024(10) 0.002(8) 0.006(8) 0.016(8)
C2 0.020(9) 0.016(9) 0.006(8) -0.007(7) 0.005(7) 0.004(7)
C3 0.016(9) 0.013(9) 0.018(9) 0.005(7) 0.008(7) 0.000(7)
C4 0.022(10) 0.025(10) 0.036(11) 0.010(8) 0.013(8) 0.025(9)
C5 0.026(10) 0.024(10) 0.048(12) 0.015(8) 0.030(9) 0.022(9)
C6 0.026(10) 0.028(10) 0.035(11) 0.009(8) 0.014(8) 0.022(9)
C7 0.024(10) 0.023(10) 0.029(11) 0.001(8) 0.005(8) 0.008(9)
C8 0.047(13) 0.036(12) 0.039(12) 0.009(9) 0.008(9) 0.027(10)
C9 0.071(17) 0.075(17) 0.066(16) 0.017(12) 0.035(13) 0.031(13)
C10 0.070(16) 0.055(14) 0.055(14) 0.020(11) 0.025(11) 0.032(12)
C11 0.069(16) 0.064(16) 0.057(15) 0.015(11) 0.025(12) 0.031(12)
C12 0.065(16) 0.069(15) 0.062(15) 0.018(11) 0.020(11) 0.043(13)
C13 0.060(14) 0.039(12) 0.055(14) 0.014(10) 0.016(10) 0.035(11)
C14 0.021(5) 0.021(5) 0.021(5) 0.008(2) 0.009(2) 0.009(3)
C15 0.022(10) 0.020(10) 0.029(11) 0.002(8) 0.008(8) 0.013(8)
C16 0.022(9) 0.011(8) 0.015(9) 0.008(7) 0.012(7) 0.009(7)
C17 0.036(11) 0.023(10) 0.037(12) 0.009(8) 0.005(9) 0.021(9)
C18 0.021(10) 0.014(9) 0.025(10) 0.004(7) 0.009(8) 0.008(8)
C19 0.041(12) 0.039(11) 0.027(11) 0.015(9) 0.024(9) 0.020(9)
C20 0.046(12) 0.031(11) 0.038(12) 0.021(9) 0.013(9) 0.013(9)
C21 0.044(13) 0.047(13) 0.048(13) 0.015(10) 0.020(10) 0.027(10)
C22 0.070(17) 0.072(17) 0.081(17) 0.032(12) 0.033(12) 0.037(13)
C23 0.085(18) 0.079(18) 0.074(17) 0.027(12) 0.039(13) 0.042(13)
C24 0.077(16) 0.071(16) 0.059(15) 0.027(12) 0.039(12) 0.032(12)
C25 0.079(17) 0.067(16) 0.056(15) 0.022(12) 0.021(11) 0.037(13)
C26 0.046(13) 0.034(12) 0.044(13) 0.012(9) 0.012(9) 0.024(10)
S1 0.021(3) 0.023(3) 0.019(3) 0.004(2) 0.009(3) -0.003(2)
O21 0.009(8) 0.028(10) 0.026(10) 0.002(7) 0.005(7) -0.003(8)
C47 0.037(14) 0.032(14) 0.049(16) 0.002(11) 0.033(13) 0.009(12)
C48 0.043(16) 0.08(2) 0.039(15) 0.040(14) 0.032(13) 0.025(14)
S2 0.038(4) 0.046(4) 0.034(4) 0.016(3) 0.019(3) 0.025(4)
O22 0.041(12) 0.056(14) 0.019(10) 0.017(11) 0.009(9) 0.022(10)
C49 0.024(13) 0.049(17) 0.054(17) 0.018(12) 0.023(12) 0.016(13)
C50 0.10(3) 0.049(18) 0.09(2) 0.033(17) 0.040(19) 0.040(17)
S3 0.037(4) 0.038(4) 0.038(4) 0.016(3) 0.016(3) 0.017(3)
O23 0.024(10) 0.046(12) 0.031(11) 0.021(9) 0.003(8) 0.011(10)
C51 0.074(19) 0.049(16) 0.026(14) 0.047(15) 0.023(13) 0.007(12)
C52 0.017(11) 0.036(14) 0.043(15) 0.012(10) 0.016(11) 0.013(12)
S4 0.038(4) 0.026(3) 0.028(4) 0.010(3) 0.010(3) 0.008(3)
O24 0.054(14) 0.033(11) 0.027(11) 0.006(10) 0.016(10) 0.015(9)
C53 0.06(2) 0.07(2) 0.06(2) 0.026(16) 0.014(15) 0.031(16)
C54 0.047(17) 0.040(16) 0.055(18) 0.006(13) 0.015(14) 0.018(14)
S5 0.021(3) 0.022(3) 0.019(3) 0.009(2) 0.009(2) 0.005(2)
O25 0.024(9) 0.016(8) 0.018(9) -0.004(7) 0.007(7) -0.002(7)
C55 0.055(17) 0.024(13) 0.055(17) 0.005(12) 0.017(14) 0.030(13)
C56 0.018(11) 0.015(11) 0.033(13) -0.001(9) 0.004(10) 0.008(10)
S6 0.027(3) 0.030(3) 0.029(3) 0.010(3) 0.013(3) 0.011(3)
O26 0.035(11) 0.032(11) 0.022(10) 0.000(9) 0.007(9) 0.009(9)
C57 0.07(2) 0.07(2) 0.045(17) 0.032(16) 0.046(16) 0.024(15)
C58 0.031(13) 0.046(16) 0.040(15) 0.008(11) 0.009(11) 0.025(13)
S7 0.050(5) 0.037(4) 0.033(4) 0.025(4) 0.016(4) 0.014(3)
O27 0.034(11) 0.021(10) 0.043(12) 0.010(8) 0.009(10) 0.012(9)
C59 0.055(19) 0.07(2) 0.08(2) 0.049(17) 0.012(15) 0.030(17)
C60 0.052(18) 0.045(17) 0.08(2) 0.021(14) 0.021(15) 0.040(16)
S8 0.042(4) 0.039(4) 0.043(5) 0.003(3) 0.024(4) 0.009(4)
O28 0.036(13) 0.055(15) 0.052(15) -0.001(11) 0.027(12) 0.012(13)
C61 0.043(17) 0.08(2) 0.07(2) 0.023(16) 0.023(16) 0.023(17)
C62 0.08(2) 0.08(2) 0.057(19) 0.019(17) 0.032(16) 0.043(17)
O2 0.027(11) 0.056(14) 0.036(12) 0.003(10) 0.003(9) 0.032(11)
C27 0.027(11) 0.022(10) 0.022(10) 0.004(8) 0.009(8) 0.013(8)
C28 0.039(12) 0.041(12) 0.042(13) 0.009(9) 0.012(9) 0.023(10)
F1 0.103(18) 0.053(13) 0.091(17) -0.005(12) 0.010(13) 0.054(13)
F2 0.11(2) 0.12(2) 0.14(2) 0.070(17) 0.043(16) 0.089(18)
F3 0.19(3) 0.12(2) 0.10(2) 0.05(2) 0.018(17) 0.08(2)
O3 0.038(14) 0.11(3) 0.037(14) -0.020(15) 0.001(11) 0.050(16)
O4 0.025(11) 0.059(16) 0.037(12) 0.012(10) 0.003(10) 0.017(12)
C29 0.032(11) 0.031(11) 0.029(11) 0.013(9) 0.008(9) 0.014(9)
C30 0.050(13) 0.043(12) 0.042(12) 0.010(9) 0.025(10) 0.029(10)
F4 0.17(3) 0.15(2) 0.13(2) 0.061(18) 0.104(19) 0.108(19)
F5 0.063(14) 0.11(2) 0.079(16) -0.001(13) 0.045(13) 0.043(14)
F6 0.13(2) 0.12(2) 0.093(18) 0.012(15) 0.096(18) 0.034(15)
O5 0.033(10) 0.021(9) 0.042(12) 0.018(8) 0.022(9) 0.010(9)
O6 0.037(11) 0.023(10) 0.046(12) 0.009(9) 0.024(10) 0.019(9)
C31 0.015(9) 0.026(10) 0.031(10) 0.015(8) 0.004(7) 0.018(8)
C32 0.030(11) 0.021(10) 0.033(11) 0.014(8) 0.004(8) 0.013(9)
F7 0.061(12) 0.033(9) 0.074(13) 0.026(9) 0.035(10) 0.030(9)
F8 0.059(12) 0.041(10) 0.065(13) 0.028(9) 0.004(10) 0.026(10)
F9 0.063(12) 0.035(10) 0.056(12) 0.023(9) 0.033(10) 0.004(9)
O7 0.025(10) 0.044(12) 0.045(13) 0.014(9) 0.014(9) 0.029(11)
O8 0.10(2) 0.10(2) 0.033(13) 0.09(2) 0.033(14) 0.032(15)
C33 0.030(11) 0.037(12) 0.041(12) 0.008(9) 0.017(9) 0.015(9)
C34 0.084(19) 0.079(18) 0.082(18) 0.022(12) 0.044(14) 0.037(14)
F10 0.14(2) 0.14(2) 0.13(2) 0.062(17) 0.096(18) 0.088(18)
F11 0.09(2) 0.14(3) 0.16(3) 0.019(17) 0.07(2) 0.05(2)
F12 0.16(2) 0.09(2) 0.12(2) 0.036(16) 0.10(2) 0.045(16)
O9 0.026(11) 0.042(14) 0.071(17) 0.014(10) 0.004(11) 0.030(13)
O10 0.035(11) 0.021(10) 0.035(12) 0.017(9) 0.002(9) -0.004(9)
C35 0.023(10) 0.023(10) 0.039(12) 0.006(8) 0.010(9) 0.018(9)
C36 0.039(12) 0.039(12) 0.042(12) 0.025(10) 0.015(9) 0.013(9)
F13 0.105(19) 0.076(16) 0.10(2) 0.063(15) -0.010(14) 0.017(14)
F14 0.098(17) 0.084(16) 0.087(17) 0.079(15) 0.021(13) 0.019(12)
F15 0.18(3) 0.14(2) 0.17(3) 0.064(19) 0.043(18) 0.13(2)
O11 0.049(13) 0.033(11) 0.024(10) 0.006(9) 0.028(10) 0.011(9)
O12 0.036(11) 0.030(11) 0.030(11) -0.001(9) 0.012(9) 0.010(9)
C37 0.023(10) 0.037(12) 0.038(12) 0.013(8) 0.020(9) 0.014(9)
C38 0.031(12) 0.044(13) 0.052(14) 0.012(10) 0.020(10) 0.009(10)
F16 0.036(11) 0.106(18) 0.068(14) 0.006(11) 0.029(10) 0.028(13)
F17 0.110(18) 0.059(13) 0.103(17) 0.030(12) 0.074(15) 0.060(13)
F18 0.093(17) 0.088(16) 0.056(13) 0.014(13) 0.049(12) 0.037(12)
O13 0.073(17) 0.022(11) 0.044(13) 0.027(11) 0.005(12) 0.015(10)
O14 0.072(17) 0.043(13) 0.034(13) 0.038(13) 0.017(12) 0.021(11)
C39 0.036(11) 0.025(10) 0.040(12) 0.009(8) 0.011(9) 0.024(9)
C40 0.044(13) 0.042(12) 0.046(13) 0.017(10) 0.010(9) 0.028(11)
F19 0.111(19) 0.085(17) 0.075(16) 0.053(15) -0.007(13) 0.036(14)
F20 0.15(2) 0.097(18) 0.101(19) 0.093(18) 0.019(15) 0.046(15)
F21 0.14(2) 0.15(2) 0.16(3) 0.087(19) 0.054(17) 0.12(2)
O15 0.051(12) 0.017(9) 0.031(11) 0.016(9) 0.003(9) 0.018(9)
O16 0.074(17) 0.022(10) 0.033(12) 0.018(11) 0.022(11) 0.016(9)
C41 0.028(10) 0.026(10) 0.027(11) 0.009(8) 0.007(8) 0.015(9)
C42 0.043(12) 0.033(11) 0.032(12) 0.012(9) 0.015(9) 0.017(9)
F22 0.099(16) 0.058(13) 0.066(13) 0.027(11) 0.042(12) 0.050(11)
F23 0.12(2) 0.096(16) 0.14(2) 0.078(15) 0.058(15) 0.093(16)
F24 0.112(19) 0.056(14) 0.075(16) 0.002(12) 0.019(13) 0.045(13)
O17 0.038(13) 0.060(17) 0.054(16) 0.004(12) 0.041(13) 0.008(13)
O18 0.024(10) 0.018(9) 0.040(12) 0.003(8) 0.018(9) -0.013(8)
C43 0.021(10) 0.038(12) 0.028(11) 0.011(8) 0.013(8) 0.013(9)
C44 0.039(12) 0.038(12) 0.044(13) 0.016(10) 0.021(10) 0.009(9)
F25 0.033(10) 0.067(14) 0.086(16) 0.011(9) 0.029(11) 0.021(12)
F26 0.062(13) 0.091(16) 0.041(11) 0.020(11) 0.024(10) 0.030(11)
F27 0.062(13) 0.048(11) 0.068(13) 0.017(9) 0.043(11) 0.023(10)
O19 0.067(18) 0.023(11) 0.056(16) 0.029(12) 0.004(13) -0.004(11)
O20 0.021(10) 0.026(11) 0.051(14) -0.001(8) 0.006(10) -0.011(10)
C45 0.014(9) 0.020(9) 0.011(9) 0.009(7) 0.007(7) 0.002(7)
C46 0.041(12) 0.039(12) 0.036(12) 0.017(9) 0.020(9) 0.013(9)
F28 0.108(18) 0.077(16) 0.047(13) 0.056(14) 0.027(12) -0.003(11)
F29 0.063(13) 0.080(16) 0.090(17) 0.034(12) 0.059(13) 0.017(12)
F30 0.12(2) 0.090(16) 0.101(18) 0.080(15) 0.052(14) 0.064(14)

loop_
_atom_type_symbol
_atom_type_description
_atom_type_scat_dispersion_real
_atom_type_scat_dispersion_imag
_atom_type_scat_source
C C 0.0033 0.0016 'International Tables Vol C Tables 4.2.6.8 and 6.1.1.4'
H H 0.0000 0.0000 'International Tables Vol C Tables 4.2.6.8 and 6.1.1.4'
Ag Ag -0.8971 1.1015 'International Tables Vol C Tables 4.2.6.8 and 6.1.1.4'
F F 0.0171 0.0103 'International Tables Vol C Tables 4.2.6.8 and 6.1.1.4'
O O 0.0106 0.0060 'International Tables Vol C Tables 4.2.6.8 and 6.1.1.4'
S S 0.1246 0.1234 'International Tables Vol C Tables 4.2.6.8 and 6.1.1.4'

loop_
_geom_angle_atom_site_label_1
_geom_angle_atom_site_label_2
_geom_angle_atom_site_label_3
_geom_angle_site_symmetry_1
_geom_angle_site_symmetry_3
_geom_angle
C1 Ag1 O1 . . 136.7(9)
C1 Ag1 O3 . . 106.5(11)
O1 Ag1 O3 . . 88.1(10)
C1 Ag1 Ag2 . . 53.1(7)
O1 Ag1 Ag2 . . 145.0(6)
O3 Ag1 Ag2 . . 124.1(8)
C1 Ag1 Ag4 . . 52.7(7)
O1 Ag1 Ag4 . . 104.9(5)
O3 Ag1 Ag4 . . 63.1(6)
Ag2 Ag1 Ag4 . . 102.42(9)
C1 Ag1 Ag3 . . 49.8(8)
O1 Ag1 Ag3 . . 98.0(6)
O3 Ag1 Ag3 . . 148.6(6)
Ag2 Ag1 Ag3 . . 62.62(7)
Ag4 Ag1 Ag3 . . 85.68(10)
C1 Ag1 Ag12 . 1_444 98.6(7)
O1 Ag1 Ag12 . 1_444 124.6(5)
O3 Ag1 Ag12 . 1_444 75.4(6)
Ag2 Ag1 Ag12 . 1_444 60.99(7)
Ag4 Ag1 Ag12 . 1_444 112.80(11)
Ag3 Ag1 Ag12 . 1_444 123.12(9)
C1 Ag1 Ag14 . 1_444 97.8(7)
O1 Ag1 Ag14 . 1_444 85.5(6)
O3 Ag1 Ag14 . 1_444 150.5(6)
Ag2 Ag1 Ag14 . 1_444 59.81(7)
Ag4 Ag1 Ag14 . 1_444 146.24(11)
Ag3 Ag1 Ag14 . 1_444 60.86(7)
Ag12 Ag1 Ag14 1_444 1_444 84.79(8)
C1 Ag1 Ag13 . 1_444 141.1(7)
O1 Ag1 Ag13 . 1_444 74.6(5)
O3 Ag1 Ag13 . 1_444 94.8(6)
Ag2 Ag1 Ag13 . 1_444 88.00(8)
Ag4 Ag1 Ag13 . 1_444 157.77(11)
Ag3 Ag1 Ag13 . 1_444 116.52(10)
Ag12 Ag1 Ag13 1_444 1_444 55.31(7)
Ag14 Ag1 Ag13 1_444 1_444 55.76(7)
O7 Ag2 O5 . . 97.3(7)
O7 Ag2 C1 . . 118.5(9)
O5 Ag2 C1 . . 97.5(9)
O7 Ag2 C18 . 1_444 103.5(9)
O5 Ag2 C18 . 1_444 115.3(8)
C1 Ag2 C18 . 1_444 122.3(9)
O7 Ag2 Ag1 . . 139.7(5)
O5 Ag2 Ag1 . . 120.8(5)
C1 Ag2 Ag1 . . 49.0(6)
C18 Ag2 Ag1 1_444 . 73.3(6)
O7 Ag2 Ag14 . 1_444 84.2(6)
O5 Ag2 Ag14 . 1_444 161.1(5)
C1 Ag2 Ag14 . 1_444 98.3(6)
C18 Ag2 Ag14 1_444 1_444 46.6(6)
Ag1 Ag2 Ag14 . 1_444 64.23(7)
O7 Ag2 Ag3 . . 84.0(5)
O5 Ag2 Ag3 . . 137.5(5)
C1 Ag2 Ag3 . . 47.9(7)
C18 Ag2 Ag3 1_444 . 105.4(6)
Ag1 Ag2 Ag3 . . 59.57(7)
Ag14 Ag2 Ag3 1_444 . 61.39(7)
O7 Ag2 Ag12 . 1_444 144.2(5)
O5 Ag2 Ag12 . 1_444 79.8(5)
C1 Ag2 Ag12 . 1_444 97.2(7)
C18 Ag2 Ag12 1_444 1_444 49.3(6)
Ag1 Ag2 Ag12 . 1_444 62.92(7)
Ag14 Ag2 Ag12 1_444 1_444 87.96(7)
Ag3 Ag2 Ag12 . 1_444 122.02(9)
C1 Ag3 O9 . . 139.8(10)
C1 Ag3 O8 . . 121.1(8)
O9 Ag3 O8 . . 93.2(10)
C1 Ag3 O21 . . 111.0(8)
O9 Ag3 O21 . . 85.8(8)
O8 Ag3 O21 . . 92.2(10)
C1 Ag3 Ag1 . . 48.5(6)
O9 Ag3 Ag1 . . 98.4(7)
O8 Ag3 Ag1 . . 118.7(9)
O21 Ag3 Ag1 . . 148.3(5)
C1 Ag3 Ag2 . . 50.5(7)
O9 Ag3 Ag2 . . 137.8(6)
O8 Ag3 Ag2 . . 73.9(6)
O21 Ag3 Ag2 . . 133.6(5)
Ag1 Ag3 Ag2 . . 57.80(7)
C1 Ag3 Ag14 . 1_444 98.3(7)
O9 Ag3 Ag14 . 1_444 79.5(6)
O8 Ag3 Ag14 . 1_444 60.9(9)
O21 Ag3 Ag14 . 1_444 148.0(5)
Ag1 Ag3 Ag14 . 1_444 62.70(7)
Ag2 Ag3 Ag14 . 1_444 59.01(7)
O22 Ag4 C1 . . 144.9(9)
O22 Ag4 O23 . . 93.2(8)
C1 Ag4 O23 . . 116.3(8)
O22 Ag4 C2 . . 139.0(8)
C1 Ag4 C2 . . 29.3(8)
O23 Ag4 C2 . . 94.6(8)
O22 Ag4 Ag1 . . 116.6(6)
C1 Ag4 Ag1 . . 48.2(6)
O23 Ag4 Ag1 . . 143.1(5)
C2 Ag4 Ag1 . . 77.5(5)
C5 Ag5 O15 . . 168.4(10)
C5 Ag5 O24 . . 95.0(9)
O15 Ag5 O24 . . 95.9(7)
C5 Ag5 O22 . . 106.3(9)
O15 Ag5 O22 . . 78.9(7)
O24 Ag5 O22 . . 83.1(8)
C5 Ag5 Ag8 . . 48.8(7)
O15 Ag5 Ag8 . . 121.9(6)
O24 Ag5 Ag8 . . 139.9(5)
O22 Ag5 Ag8 . . 91.0(5)
C5 Ag5 Ag7 . . 48.3(8)
O15 Ag5 Ag7 . . 124.1(6)
O24 Ag5 Ag7 . . 106.6(5)
O22 Ag5 Ag7 . . 152.6(5)
Ag8 Ag5 Ag7 . . 64.83(7)
C5 Ag5 Ag6 . . 53.3(7)
O15 Ag5 Ag6 . . 134.3(6)
O24 Ag5 Ag6 . . 48.3(5)
O22 Ag5 Ag6 . . 115.7(5)
Ag8 Ag5 Ag6 . . 101.77(8)
Ag7 Ag5 Ag6 . . 61.08(7)
C5 Ag5 Ag10 . . 91.7(8)
O15 Ag5 Ag10 . . 77.1(5)
O24 Ag5 Ag10 . . 146.4(6)
O22 Ag5 Ag10 . . 126.3(5)
Ag8 Ag5 Ag10 . . 63.75(7)
Ag7 Ag5 Ag10 . . 56.01(6)
Ag6 Ag5 Ag10 . . 115.45(8)
O17 Ag6 O24 . . 142.5(10)
O17 Ag6 O21 . . 94.6(8)
O24 Ag6 O21 . . 90.3(7)
O17 Ag6 C5 . . 117.1(9)
O24 Ag6 C5 . . 88.6(8)
O21 Ag6 C5 . . 126.3(8)
O17 Ag6 C4 . . 117.5(9)
O24 Ag6 C4 . . 98.6(8)
O21 Ag6 C4 . . 97.6(8)
C5 Ag6 C4 . . 30.2(9)
O17 Ag6 Ag7 . . 80.8(6)
O24 Ag6 Ag7 . . 104.9(5)
O21 Ag6 Ag7 . . 160.6(5)
C5 Ag6 Ag7 . . 44.2(7)
C4 Ag6 Ag7 . . 68.7(6)
O17 Ag6 Ag5 . . 132.1(7)
O24 Ag6 Ag5 . . 52.3(6)
O21 Ag6 Ag5 . . 133.2(5)
C5 Ag6 Ag5 . . 42.1(6)
C4 Ag6 Ag5 . . 66.9(6)
Ag7 Ag6 Ag5 . . 55.40(6)
C5 Ag7 C14 . . 122.3(10)
C5 Ag7 O18 . . 112.7(9)
C14 Ag7 O18 . . 107.7(8)
C5 Ag7 O19 . . 102.9(9)
C14 Ag7 O19 . . 115.6(9)
O18 Ag7 O19 . . 91.6(10)
C5 Ag7 Ag10 . . 99.5(7)
C14 Ag7 Ag10 . . 48.1(7)
O18 Ag7 Ag10 . . 147.7(5)
O19 Ag7 Ag10 . . 84.0(7)
C5 Ag7 Ag5 . . 46.8(7)
C14 Ag7 Ag5 . . 112.3(7)
O18 Ag7 Ag5 . . 139.8(4)
O19 Ag7 Ag5 . . 67.3(7)
Ag10 Ag7 Ag5 . . 66.89(7)
C5 Ag7 Ag11 . . 159.9(7)
C14 Ag7 Ag11 . . 49.1(6)
O18 Ag7 Ag11 . . 87.2(5)
O19 Ag7 Ag11 . . 72.4(6)
Ag10 Ag7 Ag11 . . 60.89(7)
Ag5 Ag7 Ag11 . . 115.66(9)
C5 Ag7 Ag6 . . 54.5(7)
C14 Ag7 Ag6 . . 175.7(7)
O18 Ag7 Ag6 . . 76.6(4)
O19 Ag7 Ag6 . . 64.2(6)
Ag10 Ag7 Ag6 . . 128.24(9)
Ag5 Ag7 Ag6 . . 63.51(7)
Ag11 Ag7 Ag6 . . 132.76(9)
C5 Ag7 Ag8 . . 44.7(7)
C14 Ag7 Ag8 . . 77.9(7)
O18 Ag7 Ag8 . . 139.1(6)
O19 Ag7 Ag8 . . 123.3(8)
Ag10 Ag7 Ag8 . . 64.99(7)
Ag5 Ag7 Ag8 . . 57.37(7)
Ag11 Ag7 Ag8 . . 121.05(9)
Ag6 Ag7 Ag8 . . 98.58(8)
C5 Ag8 O11 . . 131.8(9)
C5 Ag8 O13 . . 108.9(10)
O11 Ag8 O13 . . 117.8(10)
C5 Ag8 Ag5 . . 47.0(7)
O11 Ag8 Ag5 . . 85.4(6)
O13 Ag8 Ag5 . . 155.8(7)
C5 Ag8 Ag7 . . 44.5(8)
O11 Ag8 Ag7 . . 122.4(6)
O13 Ag8 Ag7 . . 109.0(8)
Ag5 Ag8 Ag7 . . 57.81(7)
C5 Ag8 Ag9 . . 127.1(8)
O11 Ag8 Ag9 . . 76.0(5)
O13 Ag8 Ag9 . . 78.2(6)
Ag5 Ag8 Ag9 . . 116.67(9)
Ag7 Ag8 Ag9 . . 82.96(8)
C5 Ag8 Ag10 . . 89.7(8)
O11 Ag8 Ag10 . . 70.5(6)
O13 Ag8 Ag10 . . 129.2(6)
Ag5 Ag8 Ag10 . . 62.54(7)
Ag7 Ag8 Ag10 . . 53.93(6)
Ag9 Ag8 Ag10 . . 54.15(6)
O12 Ag9 O14 . . 98.2(9)
O12 Ag9 O25 . . 97.1(7)
O14 Ag9 O25 . . 96.0(7)
O12 Ag9 C14 . . 129.1(9)
O14 Ag9 C14 . . 115.0(9)
O25 Ag9 C14 . . 115.4(8)
O12 Ag9 C15 . . 156.0(9)
O14 Ag9 C15 . . 102.8(9)
O25 Ag9 C15 . . 92.2(8)
C14 Ag9 C15 . . 29.0(9)
O12 Ag9 Ag10 . . 83.1(6)
O14 Ag9 Ag10 . . 139.6(6)
O25 Ag9 Ag10 . . 124.1(5)
C14 Ag9 Ag10 . . 46.5(6)
C15 Ag9 Ag10 . . 73.4(6)
O12 Ag9 Ag8 . . 77.7(6)
O14 Ag9 Ag8 . . 77.3(6)
O25 Ag9 Ag8 . . 170.7(5)
C14 Ag9 Ag8 . . 73.7(6)
C15 Ag9 Ag8 . . 95.6(6)
Ag10 Ag9 Ag8 . . 63.42(7)
O16 Ag10 C14 . . 172.1(10)
O16 Ag10 O26 . . 80.2(8)
C14 Ag10 O26 . . 97.1(8)
O16 Ag10 Ag7 . . 129.8(6)
C14 Ag10 Ag7 . . 50.7(7)
O26 Ag10 Ag7 . . 145.3(5)
O16 Ag10 Ag9 . . 130.1(7)
C14 Ag10 Ag9 . . 55.2(7)
O26 Ag10 Ag9 . . 74.1(5)
Ag7 Ag10 Ag9 . . 92.26(8)
O16 Ag10 Ag11 . . 122.0(7)
C14 Ag10 Ag11 . . 50.2(7)
O26 Ag10 Ag11 . . 87.7(5)
Ag7 Ag10 Ag11 . . 62.68(7)
Ag9 Ag10 Ag11 . . 99.13(8)
O16 Ag10 Ag5 . . 78.0(6)
C14 Ag10 Ag5 . . 105.3(7)
O26 Ag10 Ag5 . . 157.3(5)
Ag7 Ag10 Ag5 . . 57.10(6)
Ag9 Ag10 Ag5 . . 116.13(8)
Ag11 Ag10 Ag5 . . 109.26(8)
O16 Ag10 Ag8 . . 111.0(7)
C14 Ag10 Ag8 . . 76.5(7)
O26 Ag10 Ag8 . . 131.1(5)
Ag7 Ag10 Ag8 . . 61.09(7)
Ag9 Ag10 Ag8 . . 62.43(7)
Ag11 Ag10 Ag8 . . 119.13(8)
Ag5 Ag10 Ag8 . . 53.71(6)
O20 Ag11 C14 . . 131.0(8)
O20 Ag11 O28 . . 93.8(9)
C14 Ag11 O28 . . 121.9(10)
O20 Ag11 O27 . . 98.4(9)
C14 Ag11 O27 . . 117.6(8)
O28 Ag11 O27 . . 81.5(9)
O20 Ag11 Ag10 . . 107.4(6)
C14 Ag11 Ag10 . . 45.6(6)
O28 Ag11 Ag10 . . 158.2(7)
O27 Ag11 Ag10 . . 90.3(5)
O20 Ag11 Ag7 . . 84.5(6)
C14 Ag11 Ag7 . . 46.9(6)
O28 Ag11 Ag7 . . 132.9(7)
O27 Ag11 Ag7 . . 145.4(5)
Ag10 Ag11 Ag7 . . 56.43(7)
O4 Ag12 O6 1_666 1_666 99.4(9)
O4 Ag12 C18 1_666 . 138.5(9)
O6 Ag12 C18 1_666 . 120.5(8)
O4 Ag12 Ag13 1_666 . 90.5(7)
O6 Ag12 Ag13 1_666 . 169.5(5)
C18 Ag12 Ag13 . . 49.1(6)
O4 Ag12 Ag2 1_666 1_666 134.8(6)
O6 Ag12 Ag2 1_666 1_666 80.7(5)
C18 Ag12 Ag2 . 1_666 51.6(6)
Ag13 Ag12 Ag2 . 1_666 89.80(8)
O4 Ag12 Ag1 1_666 1_666 84.3(6)
O6 Ag12 Ag1 1_666 1_666 114.0(5)
C18 Ag12 Ag1 . 1_666 70.3(6)
Ag13 Ag12 Ag1 . 1_666 63.17(7)
Ag2 Ag12 Ag1 1_666 1_666 56.09(6)
C18 Ag13 O2 . 1_666 148.1(9)
C18 Ag13 O26 . . 119.6(8)
O2 Ag13 O26 1_666 . 91.9(7)
C18 Ag13 O27 . . 95.8(9)
O2 Ag13 O27 1_666 . 94.0(8)
O26 Ag13 O27 . . 80.1(7)
C18 Ag13 Ag12 . . 52.6(7)
O2 Ag13 Ag12 1_666 . 115.3(7)
O26 Ag13 Ag12 . . 109.7(6)
O27 Ag13 Ag12 . . 148.1(5)
C18 Ag13 Ag14 . . 48.5(7)
O2 Ag13 Ag14 1_666 . 111.4(6)
O26 Ag13 Ag14 . . 137.6(5)
O27 Ag13 Ag14 . . 64.0(5)
Ag12 Ag13 Ag14 . . 92.19(8)
C18 Ag13 Ag1 . 1_666 70.6(7)
O2 Ag13 Ag1 1_666 1_666 77.9(6)
O26 Ag13 Ag1 . 1_666 160.4(5)
O27 Ag13 Ag1 . 1_666 117.0(5)
Ag12 Ag13 Ag1 . 1_666 61.53(7)
Ag14 Ag13 Ag1 . 1_666 62.00(7)
C18 Ag14 O10 . 1_666 161.0(9)
C18 Ag14 O28 . . 93.3(10)
O10 Ag14 O28 1_666 . 93.0(9)
C18 Ag14 Ag13 . . 49.0(6)
O10 Ag14 Ag13 1_666 . 112.0(7)
O28 Ag14 Ag13 . . 107.3(5)
C18 Ag14 Ag2 . 1_666 52.7(6)
O10 Ag14 Ag2 1_666 1_666 138.2(5)
O28 Ag14 Ag2 . 1_666 114.9(7)
Ag13 Ag14 Ag2 . 1_666 89.65(8)
C18 Ag14 Ag3 . 1_666 109.5(7)
O10 Ag14 Ag3 1_666 1_666 78.6(5)
O28 Ag14 Ag3 . 1_666 133.2(5)
Ag13 Ag14 Ag3 . 1_666 118.58(10)
Ag2 Ag14 Ag3 1_666 1_666 59.60(7)
C18 Ag14 Ag1 . 1_666 70.9(7)
O10 Ag14 Ag1 1_666 1_666 101.9(6)
O28 Ag14 Ag1 . 1_666 164.2(6)
Ag13 Ag14 Ag1 . 1_666 62.24(7)
Ag2 Ag14 Ag1 1_666 1_666 55.96(6)
Ag3 Ag14 Ag1 1_666 1_666 56.44(7)
C2 C1 Ag1 . . 163(2)
C2 C1 Ag3 . . 102(2)
Ag1 C1 Ag3 . . 81.6(9)
C2 C1 Ag2 . . 118.8(18)
Ag1 C1 Ag2 . . 77.9(8)
Ag3 C1 Ag2 . . 81.6(9)
C2 C1 Ag4 . . 84.8(17)
Ag1 C1 Ag4 . . 79.1(8)
Ag3 C1 Ag4 . . 118.5(11)
Ag2 C1 Ag4 . . 146.6(13)
C1 C2 C3 . . 175(2)
C1 C2 Ag4 . . 65.9(15)
C3 C2 Ag4 . . 109.4(16)
C4 C3 C2 . . 112(2)
C4 C3 C6 . . 123(2)
C2 C3 C6 . . 124(2)
C5 C4 C3 . . 174(3)
C5 C4 Ag6 . . 70.1(15)
C3 C4 Ag6 . . 114.3(18)
C4 C5 Ag5 . . 135(2)
C4 C5 Ag7 . . 133.1(19)
Ag5 C5 Ag7 . . 84.9(11)
C4 C5 Ag8 . . 113.2(18)
Ag5 C5 Ag8 . . 84.2(10)
Ag7 C5 Ag8 . . 90.8(12)
C4 C5 Ag6 . . 79.7(17)
Ag5 C5 Ag6 . . 84.7(8)
Ag7 C5 Ag6 . . 81.3(8)
Ag8 C5 Ag6 . . 166.9(14)
C13 C6 C3 . . 121(3)
C13 C6 C7 . . 121(3)
C3 C6 C7 . . 118(2)
C8 C7 C6 . . 118(3)
C8 C7 H7A . . 107.8
C6 C7 H7A . . 107.8
C8 C7 H7B . . 107.8
C6 C7 H7B . . 107.8
H7A C7 H7B . . 107.1
C7 C8 C9 . . 112(3)
C7 C8 H8A . . 109.2
C9 C8 H8A . . 109.2
C7 C8 H8B . . 109.2
C9 C8 H8B . . 109.2
H8A C8 H8B . . 107.9
C10 C9 C8 . . 120(4)
C10 C9 H9A . . 107.4
C8 C9 H9A . . 107.4
C10 C9 H9B . . 107.4
C8 C9 H9B . . 107.4
H9A C9 H9B . . 106.9
C9 C10 C11 . . 110(4)
C9 C10 H10A . . 109.6
C11 C10 H10A . . 109.6
C9 C10 H10B . . 109.6
C11 C10 H10B . . 109.6
H10A C10 H10B . . 108.1
C12 C11 C10 . . 115(4)
C12 C11 H11A . . 108.5
C10 C11 H11A . . 108.5
C12 C11 H11B . . 108.5
C10 C11 H11B . . 108.5
H11A C11 H11B . . 107.5
C11 C12 C13 . . 120(4)
C11 C12 H12A . . 107.4
C13 C12 H12A . . 107.4
C11 C12 H12B . . 107.4
C13 C12 H12B . . 107.4
H12A C12 H12B . . 106.9
C6 C13 C12 . . 113(3)
C6 C13 H13A . . 108.9
C12 C13 H13A . . 108.9
C6 C13 H13B . . 108.9
C12 C13 H13B . . 108.9
H13A C13 H13B . . 107.8
C15 C14 Ag10 . . 145(2)
C15 C14 Ag7 . . 133(2)
Ag10 C14 Ag7 . . 81.3(9)
C15 C14 Ag11 . . 98.5(19)
Ag10 C14 Ag11 . . 84.2(8)
Ag7 C14 Ag11 . . 84.0(9)
C15 C14 Ag9 . . 78.8(18)
Ag10 C14 Ag9 . . 78.3(8)
Ag7 C14 Ag9 . . 125.5(11)
Ag11 C14 Ag9 . . 141.9(12)
C14 C15 C16 . . 170(3)
C14 C15 Ag9 . . 72.2(17)
C16 C15 Ag9 . . 112.1(18)
C19 C16 C15 . . 126(2)
C19 C16 C17 . . 121(2)
C15 C16 C17 . . 112(2)
C18 C17 C16 . . 161(3)
C17 C18 Ag14 . . 127(2)
C17 C18 Ag13 . . 129(2)
Ag14 C18 Ag13 . . 82.6(8)
C17 C18 Ag12 . . 98(2)
Ag14 C18 Ag12 . . 133.9(12)
Ag13 C18 Ag12 . . 78.3(8)
C17 C18 Ag2 . 1_666 99.9(19)
Ag14 C18 Ag2 . 1_666 80.7(8)
Ag13 C18 Ag2 . 1_666 128.1(12)
Ag12 C18 Ag2 . 1_666 79.0(8)
C16 C19 C20 . . 126(3)
C16 C19 C26 . . 115(3)
C20 C19 C26 . . 118(3)
C19 C20 C21 . . 120(3)
C19 C20 H20A . . 107.4
C21 C20 H20A . . 107.4
C19 C20 H20B . . 107.4
C21 C20 H20B . . 107.4
H20A C20 H20B . . 106.9
C20 C21 C22 . . 111(3)
C20 C21 H21A . . 109.4
C22 C21 H21A . . 109.4
C20 C21 H21B . . 109.4
C22 C21 H21B . . 109.4
H21A C21 H21B . . 108.0
C23 C22 C21 . . 128(5)
C23 C22 H22A . . 105.3
C21 C22 H22A . . 105.3
C23 C22 H22B . . 105.3
C21 C22 H22B . . 105.3
H22A C22 H22B . . 106.0
C22 C23 C24 . . 111(5)
C22 C23 H23A . . 109.5
C24 C23 H23A . . 109.5
C22 C23 H23B . . 109.5
C24 C23 H23B . . 109.5
H23A C23 H23B . . 108.1
C23 C24 C25 . . 122(4)
C23 C24 H24A . . 106.9
C25 C24 H24A . . 106.9
C23 C24 H24B . . 106.9
C25 C24 H24B . . 106.9
H24A C24 H24B . . 106.7
C26 C25 C24 . . 112(4)
C26 C25 H25A . . 109.3
C24 C25 H25A . . 109.3
C26 C25 H25B . . 109.3
C24 C25 H25B . . 109.3
H25A C25 H25B . . 107.9
C25 C26 C19 . . 118(3)
C25 C26 H26A . . 107.9
C19 C26 H26A . . 107.9
C25 C26 H26B . . 107.9
C19 C26 H26B . . 107.9
H26A C26 H26B . . 107.2
O21 S1 C48 . . 105.9(13)
O21 S1 C47 . . 106.2(14)
C48 S1 C47 . . 103.1(19)
S1 O21 Ag6 . . 124.4(10)
S1 O21 Ag3 . . 111.5(10)
Ag6 O21 Ag3 . . 114.2(8)
S1 C47 H47A . . 109.5
S1 C47 H47B . . 109.5
H47A C47 H47B . . 109.5
S1 C47 H47C . . 109.5
H47A C47 H47C . . 109.5
H47B C47 H47C . . 109.5
S1 C48 H48A . . 109.5
S1 C48 H48B . . 109.5
H48A C48 H48B . . 109.5
S1 C48 H48C . . 109.5
H48A C48 H48C . . 109.5
H48B C48 H48C . . 109.5
O22 S2 C49 . . 105.2(15)
O22 S2 C50 . . 105(2)
C49 S2 C50 . . 99(2)
S2 O22 Ag4 . . 131.5(13)
S2 O22 Ag5 . . 117.4(11)
Ag4 O22 Ag5 . . 98.2(8)
S2 C49 H49A . . 109.5
S2 C49 H49B . . 109.5
H49A C49 H49B . . 109.5
S2 C49 H49C . . 109.5
H49A C49 H49C . . 109.5
H49B C49 H49C . . 109.5
S2 C50 H50A . . 109.5
S2 C50 H50B . . 109.5
H50A C50 H50B . . 109.5
S2 C50 H50C . . 109.5
H50A C50 H50C . . 109.5
H50B C50 H50C . . 109.5
O23 S3 C52 . . 104.6(14)
O23 S3 C51 . . 105.6(13)
C52 S3 C51 . . 101.8(15)
S3 O23 Ag4 . . 130.8(12)
S3 C51 H51A . . 109.5
S3 C51 H51B . . 109.5
H51A C51 H51B . . 109.5
S3 C51 H51C . . 109.5
H51A C51 H51C . . 109.5
H51B C51 H51C . . 109.5
S3 C52 H52A . . 109.5
S3 C52 H52B . . 109.5
H52A C52 H52B . . 109.5
S3 C52 H52C . . 109.5
H52A C52 H52C . . 109.5
H52B C52 H52C . . 109.5
O24 S4 C53 . . 107.6(18)
O24 S4 C54 . . 108.0(17)
C53 S4 C54 . . 98(2)
S4 O24 Ag6 . . 134.7(15)
S4 O24 Ag5 . . 135.8(12)
Ag6 O24 Ag5 . . 79.5(7)
S4 C53 H53A . . 109.5
S4 C53 H53B . . 109.5
H53A C53 H53B . . 109.5
S4 C53 H53C . . 109.5
H53A C53 H53C . . 109.5
H53B C53 H53C . . 109.5
S4 C54 H54A . . 109.5
S4 C54 H54B . . 109.5
H54A C54 H54B . . 109.5
S4 C54 H54C . . 109.5
H54A C54 H54C . . 109.5
H54B C54 H54C . . 109.5
O25 S5 C55 . . 104.2(16)
O25 S5 C56 . . 107.7(11)
C55 S5 C56 . . 96.8(15)
S5 O25 Ag9 . . 123.9(10)
S5 C55 H55A . . 109.5
S5 C55 H55B . . 109.5
H55A C55 H55B . . 109.5
S5 C55 H55C . . 109.5
H55A C55 H55C . . 109.5
H55B C55 H55C . . 109.5
S5 C56 H56A . . 109.5
S5 C56 H56B . . 109.5
H56A C56 H56B . . 109.5
S5 C56 H56C . . 109.5
H56A C56 H56C . . 109.5
H56B C56 H56C . . 109.5
O26 S6 C58 . . 105.3(14)
O26 S6 C57 . . 104.9(16)
C58 S6 C57 . . 98.3(19)
S6 O26 Ag13 . . 127.8(11)
S6 O26 Ag10 . . 110.3(10)
Ag13 O26 Ag10 . . 121.8(9)
S6 C57 H57A . . 109.5
S6 C57 H57B . . 109.5
H57A C57 H57B . . 109.5
S6 C57 H57C . . 109.5
H57A C57 H57C . . 109.5
H57B C57 H57C . . 109.5
S6 C58 H58A . . 109.5
S6 C58 H58B . . 109.5
H58A C58 H58B . . 109.5
S6 C58 H58C . . 109.5
H58A C58 H58C . . 109.5
H58B C58 H58C . . 109.5
O27 S7 C60 . . 104.9(15)
O27 S7 C59 . . 107.4(18)
C60 S7 C59 . . 96(2)
S7 O27 Ag11 . . 131.3(13)
S7 O27 Ag13 . . 118.1(13)
Ag11 O27 Ag13 . . 104.4(7)
S7 C59 H59A . . 109.5
S7 C59 H59B . . 109.5
H59A C59 H59B . . 109.5
S7 C59 H59C . . 109.5
H59A C59 H59C . . 109.5
H59B C59 H59C . . 109.5
S7 C60 H60A . . 109.5
S7 C60 H60B . . 109.5
H60A C60 H60B . . 109.5
S7 C60 H60C . . 109.5
H60A C60 H60C . . 109.5
H60B C60 H60C . . 109.5
O28 S8 C62 . . 102.0(19)
O28 S8 C61 . . 109(2)
C62 S8 C61 . . 99(2)
S8 O28 Ag11 . . 131.8(16)
S8 O28 Ag14 . . 121.6(14)
Ag11 O28 Ag14 . . 101.6(9)
S8 C61 H61A . . 109.5
S8 C61 H61B . . 109.5
H61A C61 H61B . . 109.5
S8 C61 H61C . . 109.5
H61A C61 H61C . . 109.5
H61B C61 H61C . . 109.5
S8 C62 H62A . . 109.5
S8 C62 H62B . . 109.5
H62A C62 H62B . . 109.5
S8 C62 H62C . . 109.5
H62A C62 H62C . . 109.5
H62B C62 H62C . . 109.5
C27 O1 Ag1 . . 119.0(17)
C27 O2 Ag13 . 1_444 115.7(18)
O2 C27 O1 . . 134(3)
O2 C27 C28 . . 113(2)
O1 C27 C28 . . 112(2)
F1 C28 F3 . . 108.3(15)
F1 C28 F2 . . 107.6(14)
F3 C28 F2 . . 108.3(15)
F1 C28 C27 . . 111.2(19)
F3 C28 C27 . . 109(2)
F2 C28 C27 . . 112(2)
C29 O3 Ag1 . . 119(2)
C29 O4 Ag12 . 1_444 120(2)
O3 C29 O4 . . 133(3)
O3 C29 C30 . . 114(2)
O4 C29 C30 . . 112(3)
F6 C30 F5 . . 109.4(15)
F6 C30 F4 . . 109.5(15)
F5 C30 F4 . . 109.0(14)
F6 C30 C29 . . 108(2)
F5 C30 C29 . . 111(2)
F4 C30 C29 . . 110(2)
C31 O5 Ag2 . . 125.3(16)
C31 O6 Ag12 . 1_444 126.0(18)
O6 C31 O5 . . 127(2)
O6 C31 C32 . . 119(2)
O5 C31 C32 . . 114(2)
F8 C32 F9 . . 108.7(14)
F8 C32 F7 . . 108.6(13)
F9 C32 F7 . . 108.0(13)
F8 C32 C31 . . 109.8(16)
F9 C32 C31 . . 109.2(17)
F7 C32 C31 . . 112.6(17)
C33 O7 Ag2 . . 118(2)
C33 O8 Ag3 . . 121(2)
O7 C33 O8 . . 129(3)
O7 C33 C34 . . 120(3)
O8 C33 C34 . . 110(3)
F10 C34 F12 . . 109.2(16)
F10 C34 F11 . . 108.0(16)
F12 C34 F11 . . 107.7(16)
F10 C34 C33 . . 110(3)
F12 C34 C33 . . 113(3)
F11 C34 C33 . . 109(3)
C35 O9 Ag3 . . 124.8(19)
C35 O10 Ag14 . 1_444 127.6(18)
O9 C35 O10 . . 128(3)
O9 C35 C36 . . 115(2)
O10 C35 C36 . . 117(2)
F13 C36 F14 . . 108.7(14)
F13 C36 F15 . . 108.0(15)
F14 C36 F15 . . 107.4(15)
F13 C36 C35 . . 115(2)
F14 C36 C35 . . 110(2)
F15 C36 C35 . . 107(2)
C37 O11 Ag8 . . 128(2)
C37 O12 Ag9 . . 126(2)
O11 C37 O12 . . 128(3)
O11 C37 C38 . . 116(2)
O12 C37 C38 . . 116(2)
F17 C38 F18 . . 109.3(15)
F17 C38 F16 . . 108.8(15)
F18 C38 F16 . . 108.2(15)
F17 C38 C37 . . 109.9(19)
F18 C38 C37 . . 114(2)
F16 C38 C37 . . 106.6(19)
C39 O13 Ag8 . . 127.7(19)
C39 O14 Ag9 . . 124(2)
O14 C39 O13 . . 130(3)
O14 C39 C40 . . 114(3)
O13 C39 C40 . . 115(2)
F21 C40 F19 . . 108.6(15)
F21 C40 F20 . . 108.2(15)
F19 C40 F20 . . 107.2(14)
F21 C40 C39 . . 109(2)
F19 C40 C39 . . 112(2)
F20 C40 C39 . . 112(2)
C41 O15 Ag5 . . 125.8(17)
C41 O16 Ag10 . . 126.4(19)
O15 C41 O16 . . 131(3)
O15 C41 C42 . . 114(2)
O16 C41 C42 . . 115(2)
F24 C42 F22 . . 108.0(14)
F24 C42 F23 . . 108.1(14)
F22 C42 F23 . . 107.3(14)
F24 C42 C41 . . 110.5(18)
F22 C42 C41 . . 113.4(18)
F23 C42 C41 . . 109.4(19)
C43 O17 Ag6 . . 121(2)
C43 O18 Ag7 . . 123.9(18)
O17 C43 O18 . . 132(3)
O17 C43 C44 . . 115(2)
O18 C43 C44 . . 113(2)
F26 C44 F25 . . 109.0(14)
F26 C44 F27 . . 107.7(14)
F25 C44 F27 . . 107.7(14)
F26 C44 C43 . . 111.1(19)
F25 C44 C43 . . 107.0(19)
F27 C44 C43 . . 114.1(19)
C45 O19 Ag7 . . 118.4(19)
C45 O20 Ag11 . . 117.4(17)
O19 C45 O20 . . 132(2)
O19 C45 C46 . . 116(2)
O20 C45 C46 . . 111.6(19)
F29 C46 F28 . . 109.5(14)
F29 C46 F30 . . 108.5(14)
F28 C46 F30 . . 108.3(14)
F29 C46 C45 . . 111.4(18)
F28 C46 C45 . . 109.8(18)
F30 C46 C45 . . 109.3(18)

loop_
_geom_bond_atom_site_label_1
_geom_bond_atom_site_label_2
_geom_bond_site_symmetry_2
_geom_bond_distance
Ag1 C1 . 2.21(2)
Ag1 O1 . 2.25(2)
Ag1 O3 . 2.53(3)
Ag1 Ag2 . 2.857(3)
Ag1 Ag4 . 2.906(3)
Ag1 Ag3 . 2.912(3)
Ag1 Ag12 1_444 3.066(3)
Ag1 Ag14 1_444 3.105(3)
Ag1 Ag13 1_444 3.112(3)
Ag2 O7 . 2.32(2)
Ag2 O5 . 2.323(18)
Ag2 C1 . 2.34(3)
Ag2 C18 1_444 2.40(2)
Ag2 Ag14 1_444 2.980(3)
Ag2 Ag3 . 2.999(3)
Ag2 Ag12 1_444 3.011(3)
Ag3 C1 . 2.25(3)
Ag3 O9 . 2.27(2)
Ag3 O8 . 2.42(2)
Ag3 O21 . 2.438(17)
Ag3 Ag14 1_444 3.052(3)
Ag4 O22 . 2.276(19)
Ag4 C1 . 2.35(3)
Ag4 O23 . 2.38(2)
Ag4 C2 . 2.57(2)
Ag5 C5 . 2.13(3)
Ag5 O15 . 2.203(18)
Ag5 O24 . 2.54(2)
Ag5 O22 . 2.56(2)
Ag5 Ag8 . 2.894(3)
Ag5 Ag7 . 2.908(3)
Ag5 Ag6 . 3.162(3)
Ag5 Ag10 . 3.186(3)
Ag6 O17 . 2.28(2)
Ag6 O24 . 2.40(2)
Ag6 O21 . 2.435(19)
Ag6 C5 . 2.54(3)
Ag6 C4 . 2.66(3)
Ag6 Ag7 . 3.092(3)
Ag7 C5 . 2.18(3)
Ag7 C14 . 2.25(3)
Ag7 O18 . 2.32(2)
Ag7 O19 . 2.54(2)
Ag7 Ag10 . 2.872(3)
Ag7 Ag11 . 3.062(3)
Ag7 Ag8 . 3.110(3)
Ag8 C5 . 2.19(3)
Ag8 O11 . 2.277(18)
Ag8 O13 . 2.28(2)
Ag8 Ag9 . 3.191(3)
Ag8 Ag10 . 3.220(3)
Ag9 O12 . 2.26(2)
Ag9 O14 . 2.38(2)
Ag9 O25 . 2.412(18)
Ag9 C14 . 2.45(3)
Ag9 C15 . 2.52(3)
Ag9 Ag10 . 2.918(3)
Ag10 O16 . 2.16(2)
Ag10 C14 . 2.16(3)
Ag10 O26 . 2.58(2)
Ag10 Ag11 . 3.012(3)
Ag11 O20 . 2.28(2)
Ag11 C14 . 2.33(2)
Ag11 O28 . 2.41(2)
Ag11 O27 . 2.42(2)
Ag12 O4 1_666 2.31(3)
Ag12 O6 1_666 2.322(19)
Ag12 C18 . 2.33(3)
Ag12 Ag13 . 2.868(3)
Ag12 Ag2 1_666 3.011(3)
Ag12 Ag1 1_666 3.066(3)
Ag13 C18 . 2.21(2)
Ag13 O2 1_666 2.32(2)
Ag13 O26 . 2.41(2)
Ag13 O27 . 2.53(2)
Ag13 Ag14 . 2.907(3)
Ag13 Ag1 1_666 3.112(3)
Ag14 C18 . 2.19(3)
Ag14 O10 1_666 2.215(19)
Ag14 O28 . 2.51(3)
Ag14 Ag2 1_666 2.980(3)
Ag14 Ag3 1_666 3.052(3)
Ag14 Ag1 1_666 3.105(3)
C1 C2 . 1.26(4)
C2 C3 . 1.41(3)
C3 C4 . 1.39(4)
C3 C6 . 1.44(4)
C4 C5 . 1.36(4)
C6 C13 . 1.42(5)
C6 C7 . 1.51(4)
C7 C8 . 1.46(4)
C7 H7A . 0.9900
C7 H7B . 0.9900
C8 C9 . 1.57(7)
C8 H8A . 0.9900
C8 H8B . 0.9900
C9 C10 . 1.52(7)
C9 H9A . 0.9900
C9 H9B . 0.9900
C10 C11 . 1.59(6)
C10 H10A . 0.9900
C10 H10B . 0.9900
C11 C12 . 1.42(6)
C11 H11A . 0.9900
C11 H11B . 0.9900
C12 C13 . 1.54(7)
C12 H12A . 0.9900
C12 H12B . 0.9900
C13 H13A . 0.9900
C13 H13B . 0.9900
C14 C15 . 1.25(4)
C15 C16 . 1.40(3)
C16 C19 . 1.37(4)
C16 C17 . 1.45(4)
C17 C18 . 1.20(4)
C18 Ag2 1_666 2.40(2)
C19 C20 . 1.45(4)
C19 C26 . 1.58(4)
C20 C21 . 1.54(5)
C20 H20A . 0.9900
C20 H20B . 0.9900
C21 C22 . 1.59(6)
C21 H21A . 0.9900
C21 H21B . 0.9900
C22 C23 . 1.48(7)
C22 H22A . 0.9900
C22 H22B . 0.9900
C23 C24 . 1.49(7)
C23 H23A . 0.9900
C23 H23B . 0.9900
C24 C25 . 1.60(7)
C24 H24A . 0.9900
C24 H24B . 0.9900
C25 C26 . 1.46(6)
C25 H25A . 0.9900
C25 H25B . 0.9900
C26 H26A . 0.9900
C26 H26B . 0.9900
S1 O21 . 1.51(2)
S1 C48 . 1.79(3)
S1 C47 . 1.80(3)
C47 H47A . 0.9800
C47 H47B . 0.9800
C47 H47C . 0.9800
C48 H48A . 0.9800
C48 H48B . 0.9800
C48 H48C . 0.9800
S2 O22 . 1.53(2)
S2 C49 . 1.77(3)
S2 C50 . 1.78(5)
C49 H49A . 0.9800
C49 H49B . 0.9800
C49 H49C . 0.9800
C50 H50A . 0.9800
C50 H50B . 0.9800
C50 H50C . 0.9800
S3 O23 . 1.52(2)
S3 C52 . 1.75(3)
S3 C51 . 1.92(4)
C51 H51A . 0.9800
C51 H51B . 0.9800
C51 H51C . 0.9800
C52 H52A . 0.9800
C52 H52B . 0.9800
C52 H52C . 0.9800
S4 O24 . 1.48(2)
S4 C53 . 1.74(4)
S4 C54 . 1.76(4)
C53 H53A . 0.9800
C53 H53B . 0.9800
C53 H53C . 0.9800
C54 H54A . 0.9800
C54 H54B . 0.9800
C54 H54C . 0.9800
S5 O25 . 1.59(2)
S5 C55 . 1.75(3)
S5 C56 . 1.80(3)
C55 H55A . 0.9800
C55 H55B . 0.9800
C55 H55C . 0.9800
C56 H56A . 0.9800
C56 H56B . 0.9800
C56 H56C . 0.9800
S6 O26 . 1.55(2)
S6 C58 . 1.77(3)
S6 C57 . 1.78(4)
C57 H57A . 0.9800
C57 H57B . 0.9800
C57 H57C . 0.9800
C58 H58A . 0.9800
C58 H58B . 0.9800
C58 H58C . 0.9800
S7 O27 . 1.51(2)
S7 C60 . 1.74(4)
S7 C59 . 1.80(5)
C59 H59A . 0.9800
C59 H59B . 0.9800
C59 H59C . 0.9800
C60 H60A . 0.9800
C60 H60B . 0.9800
C60 H60C . 0.9800
S8 O28 . 1.49(3)
S8 C62 . 1.86(5)
S8 C61 . 1.86(5)
C61 H61A . 0.9800
C61 H61B . 0.9800
C61 H61C . 0.9800
C62 H62A . 0.9800
C62 H62B . 0.9800
C62 H62C . 0.9800
O1 C27 . 1.29(3)
O2 C27 . 1.19(3)
O2 Ag13 1_444 2.32(2)
C27 C28 . 1.57(3)
C28 F1 . 1.299(15)
C28 F3 . 1.300(15)
C28 F2 . 1.303(15)
O3 C29 . 1.23(4)
O4 C29 . 1.24(4)
O4 Ag12 1_444 2.31(3)
C29 C30 . 1.60(4)
C30 F6 . 1.290(15)
C30 F5 . 1.294(14)
C30 F4 . 1.295(14)
O5 C31 . 1.29(3)
O6 C31 . 1.20(3)
O6 Ag12 1_444 2.323(19)
C31 C32 . 1.56(3)
C32 F8 . 1.302(14)
C32 F9 . 1.304(14)
C32 F7 . 1.305(14)
O7 C33 . 1.23(4)
O8 C33 . 1.27(4)
C33 C34 . 1.56(4)
C34 F10 . 1.295(15)
C34 F12 . 1.296(15)
C34 F11 . 1.305(15)
O9 C35 . 1.21(4)
O10 C35 . 1.25(4)
O10 Ag14 1_444 2.215(19)
C35 C36 . 1.53(3)
C36 F13 . 1.298(15)
C36 F14 . 1.301(14)
C36 F15 . 1.307(15)
O11 C37 . 1.20(4)
O12 C37 . 1.26(4)
C37 C38 . 1.59(4)
C38 F17 . 1.295(15)
C38 F18 . 1.297(15)
C38 F16 . 1.300(15)
O13 C39 . 1.25(4)
O14 C39 . 1.21(4)
C39 C40 . 1.60(3)
C40 F21 . 1.297(15)
C40 F19 . 1.302(15)
C40 F20 . 1.305(15)
O15 C41 . 1.22(4)
O16 C41 . 1.27(4)
C41 C42 . 1.57(3)
C42 F24 . 1.295(14)
C42 F22 . 1.306(14)
C42 F23 . 1.307(14)
O17 C43 . 1.19(4)
O18 C43 . 1.29(4)
C43 C44 . 1.59(4)
C44 F26 . 1.301(15)
C44 F25 . 1.301(15)
C44 F27 . 1.307(15)
O19 C45 . 1.21(4)
O20 C45 . 1.27(3)
C45 C46 . 1.60(3)
C46 F29 . 1.294(14)
C46 F28 . 1.299(15)
C46 F30 . 1.307(15)

loop_
_geom_torsion_atom_site_label_1
_geom_torsion_atom_site_label_2
_geom_torsion_atom_site_label_3
_geom_torsion_atom_site_label_4
_geom_torsion_site_symmetry_1
_geom_torsion_site_symmetry_4
_geom_torsion
Ag1 C1 C2 Ag4 . . -17(8)
Ag3 C1 C2 Ag4 . . -118.1(12)
Ag2 C1 C2 Ag4 . . 155(2)
Ag4 C2 C3 C4 . . 37(3)
Ag4 C2 C3 C6 . . -142(2)
C2 C3 C4 Ag6 . . 74(2)
C6 C3 C4 Ag6 . . -108(2)
Ag6 C4 C5 Ag5 . . -72(2)
Ag6 C4 C5 Ag7 . . 68(2)
Ag6 C4 C5 Ag8 . . -177.4(16)
C4 C3 C6 C13 . . 172(3)
C2 C3 C6 C13 . . -10(4)
C4 C3 C6 C7 . . -4(4)
C2 C3 C6 C7 . . 174(3)
C13 C6 C7 C8 . . -37(4)
C3 C6 C7 C8 . . 140(3)
C6 C7 C8 C9 . . -70(4)
C7 C8 C9 C10 . . 58(5)
C8 C9 C10 C11 . . 47(5)
C9 C10 C11 C12 . . -104(5)
C10 C11 C12 C13 . . 69(5)
C3 C6 C13 C12 . . -80(4)
C7 C6 C13 C12 . . 97(4)
C11 C12 C13 C6 . . -65(5)
Ag10 C14 C15 Ag9 . . -49(3)
Ag7 C14 C15 Ag9 . . 129(2)
Ag11 C14 C15 Ag9 . . -141.4(11)
Ag9 C15 C16 C19 . . -94(3)
Ag9 C15 C16 C17 . . 88(2)
C19 C16 C17 C18 . . -175(9)
C15 C16 C17 C18 . . 3(11)
C16 C17 C18 Ag14 . . 83(10)
C16 C17 C18 Ag13 . . -30(12)
C16 C17 C18 Ag12 . . -111(10)
C16 C17 C18 Ag2 . 1_666 168(9)
C15 C16 C19 C20 . . 174(3)
C17 C16 C19 C20 . . -8(5)
C15 C16 C19 C26 . . 3(4)
C17 C16 C19 C26 . . -179(3)
C16 C19 C20 C21 . . 145(3)
C26 C19 C20 C21 . . -45(4)
C19 C20 C21 C22 . . -55(4)
C20 C21 C22 C23 . . 55(6)
C21 C22 C23 C24 . . 43(7)
C22 C23 C24 C25 . . -100(6)
C23 C24 C25 C26 . . 67(6)
C24 C25 C26 C19 . . -62(4)
C16 C19 C26 C25 . . -81(4)
C20 C19 C26 C25 . . 107(4)
C48 S1 O21 Ag6 . . 31(2)
C47 S1 O21 Ag6 . . -78.3(19)
C48 S1 O21 Ag3 . . -112.7(16)
C47 S1 O21 Ag3 . . 138.1(15)
C49 S2 O22 Ag4 . . -14(2)
C50 S2 O22 Ag4 . . 90(3)
C49 S2 O22 Ag5 . . 118.3(16)
C50 S2 O22 Ag5 . . -138(2)
C52 S3 O23 Ag4 . . -76(2)
C51 S3 O23 Ag4 . . 31(2)
C53 S4 O24 Ag6 . . 101(2)
C54 S4 O24 Ag6 . . -154(2)
C53 S4 O24 Ag5 . . -29(3)
C54 S4 O24 Ag5 . . 76(2)
C55 S5 O25 Ag9 . . -70.3(16)
C56 S5 O25 Ag9 . . 31.7(16)
C58 S6 O26 Ag13 . . -68(2)
C57 S6 O26 Ag13 . . 36(2)
C58 S6 O26 Ag10 . . 114.7(15)
C57 S6 O26 Ag10 . . -142.1(17)
C60 S7 O27 Ag11 . . -39(2)
C59 S7 O27 Ag11 . . 62(2)
C60 S7 O27 Ag13 . . 108.4(19)
C59 S7 O27 Ag13 . . -150.3(18)
C62 S8 O28 Ag11 . . 47(3)
C61 S8 O28 Ag11 . . -57(3)
C62 S8 O28 Ag14 . . -163(2)
C61 S8 O28 Ag14 . . 93(2)
Ag13 O2 C27 O1 1_444 . 11(5)
Ag13 O2 C27 C28 1_444 . -158.2(17)
Ag1 O1 C27 O2 . . 30(5)
Ag1 O1 C27 C28 . . -160.0(16)
O2 C27 C28 F1 . . -5(3)
O1 C27 C28 F1 . . -177(2)
O2 C27 C28 F3 . . -125(3)
O1 C27 C28 F3 . . 63(3)
O2 C27 C28 F2 . . 115(3)
O1 C27 C28 F2 . . -57(3)
Ag1 O3 C29 O4 . . -36(6)
Ag1 O3 C29 C30 . . 151.5(18)
Ag12 O4 C29 O3 1_444 . 16(6)
Ag12 O4 C29 C30 1_444 . -171.5(16)
O3 C29 C30 F6 . . 63(4)
O4 C29 C30 F6 . . -111(3)
O3 C29 C30 F5 . . -176(3)
O4 C29 C30 F5 . . 9(3)
O3 C29 C30 F4 . . -56(4)
O4 C29 C30 F4 . . 130(3)
Ag12 O6 C31 O5 1_444 . -3(4)
Ag12 O6 C31 C32 1_444 . 174.7(14)
Ag2 O5 C31 O6 . . -5(4)
Ag2 O5 C31 C32 . . 176.6(13)
O6 C31 C32 F8 . . -62(3)
O5 C31 C32 F8 . . 116(2)
O6 C31 C32 F9 . . 57(3)
O5 C31 C32 F9 . . -125(2)
O6 C31 C32 F7 . . 177(2)
O5 C31 C32 F7 . . -5(3)
Ag2 O7 C33 O8 . . 6(5)
Ag2 O7 C33 C34 . . -163(2)
Ag3 O8 C33 O7 . . -39(5)
Ag3 O8 C33 C34 . . 131(3)
O7 C33 C34 F10 . . -7(4)
O8 C33 C34 F10 . . -179(3)
O7 C33 C34 F12 . . -130(3)
O8 C33 C34 F12 . . 59(3)
O7 C33 C34 F11 . . 111(3)
O8 C33 C34 F11 . . -60(3)
Ag3 O9 C35 O10 . . -2(5)
Ag3 O9 C35 C36 . . -179.3(18)
Ag14 O10 C35 O9 1_444 . -10(5)
Ag14 O10 C35 C36 1_444 . 166.5(18)
O9 C35 C36 F13 . . -9(4)
O10 C35 C36 F13 . . 174(3)
O9 C35 C36 F14 . . -132(3)
O10 C35 C36 F14 . . 50(3)
O9 C35 C36 F15 . . 111(3)
O10 C35 C36 F15 . . -66(3)
Ag8 O11 C37 O12 . . -14(5)
Ag8 O11 C37 C38 . . 168.3(16)
Ag9 O12 C37 O11 . . -8(5)
Ag9 O12 C37 C38 . . 169.5(15)
O11 C37 C38 F17 . . 47(3)
O12 C37 C38 F17 . . -131(3)
O11 C37 C38 F18 . . 170(2)
O12 C37 C38 F18 . . -8(3)
O11 C37 C38 F16 . . -71(3)
O12 C37 C38 F16 . . 112(3)
Ag9 O14 C39 O13 . . 14(5)
Ag9 O14 C39 C40 . . -171.4(18)
Ag8 O13 C39 O14 . . 1(6)
Ag8 O13 C39 C40 . . -173.2(19)
O14 C39 C40 F21 . . 98(3)
O13 C39 C40 F21 . . -87(3)
O14 C39 C40 F19 . . -142(3)
O13 C39 C40 F19 . . 33(4)
O14 C39 C40 F20 . . -22(4)
O13 C39 C40 F20 . . 154(3)
Ag5 O15 C41 O16 . . -14(5)
Ag5 O15 C41 C42 . . 174.4(16)
Ag10 O16 C41 O15 . . 0(5)
Ag10 O16 C41 C42 . . 171.4(17)
O15 C41 C42 F24 . . -47(3)
O16 C41 C42 F24 . . 140(3)
O15 C41 C42 F22 . . -169(2)
O16 C41 C42 F22 . . 19(3)
O15 C41 C42 F23 . . 72(3)
O16 C41 C42 F23 . . -101(3)
Ag6 O17 C43 O18 . . 17(5)
Ag6 O17 C43 C44 . . -158.4(17)
Ag7 O18 C43 O17 . . 6(5)
Ag7 O18 C43 C44 . . -177.7(14)
O17 C43 C44 F26 . . 43(3)
O18 C43 C44 F26 . . -133(2)
O17 C43 C44 F25 . . -75(3)
O18 C43 C44 F25 . . 108(2)
O17 C43 C44 F27 . . 165(2)
O18 C43 C44 F27 . . -11(3)
Ag7 O19 C45 O20 . . 37(5)
Ag7 O19 C45 C46 . . -149.5(16)
Ag11 O20 C45 O19 . . -4(5)
Ag11 O20 C45 C46 . . -177.1(14)
O19 C45 C46 F29 . . 150(3)
O20 C45 C46 F29 . . -36(3)
O19 C45 C46 F28 . . 28(3)
O20 C45 C46 F28 . . -157(2)
O19 C45 C46 F30 . . -90(3)
O20 C45 C46 F30 . . 84(3)
